data_7107670
loop_
_publ_author_name
'P. Ricardo Girling'
'Andrei Batsanov'
'Hong Shen'
'Andrew Whiting'

_publ_section_title
;
 A multicomponent formal [1+2+2+1]-cycloaddition for the Synthesis of
 dihydropyridines
;
_journal_name_full Chem.Commun.
_journal_page_first 4893
_journal_page_last 4895
_journal_paper_doi 10.1039/c2cc31495a
_journal_volume 48
_journal_year 2012
_chemical_formula_moiety 'C19 H23 N O4'
_chemical_formula_sum 'C19 H23 N O4'
_chemical_formula_weight 329.38
_chemical_melting_point 411
_chemical_name_systematic
;
1,1'-(1-Benzyl-4-(dimethoxymethyl)-1,4-dihydropyridine-3,5-diyl)diethanone
;
_space_group_crystal_system orthorhombic
_space_group_IT_number 61
_space_group_name_Hall '-P 2ac 2ab'
_space_group_name_H-M_alt 'P b c a'
_symmetry_space_group_name_Hall '-P 2ac 2ab'
_symmetry_space_group_name_H-M 'P b c a'
_atom_sites_solution_hydrogens geom
_atom_sites_solution_primary direct
_atom_sites_solution_secondary difmap
_audit_creation_date 2012-02-03
_audit_creation_method
;
Olex2 1.1-beta (compiled 2011.11.01 svn.r2039, GUI svn.r3906)
;
_cell_angle_alpha 90.00
_cell_angle_beta 90.00
_cell_angle_gamma 90.00
_cell_formula_units_Z 8
_cell_length_a 12.0102(2)
_cell_length_b 13.7886(3)
_cell_length_c 20.7109(4)
_cell_measurement_reflns_used 8110
_cell_measurement_temperature 120
_cell_measurement_theta_max 29.403
_cell_measurement_theta_min 2.597
_cell_volume 3429.80(11)
_computing_cell_refinement 'SAINT v7.46A (Bruker, 2008)'
_computing_data_collection 'SMART v5.625 (Bruker, 2001)'
_computing_data_reduction 'SAINT v7.46A (Bruker, 2008)'
_computing_molecular_graphics
;
O. V. Dolomanov, L. J. Bourhis, R. J. Gildea, J. A. K. Howard and H. Puschmann,
OLEX2: a complete structure solution, refinement and analysis program.
J. Appl. Cryst. (2009). 42, 339-341.
;
_computing_publication_material
;
O. V. Dolomanov, L. J. Bourhis, R. J. Gildea, J. A. K. Howard and H. Puschmann,
OLEX2: a complete structure solution, refinement and analysis program.
J. Appl. Cryst. (2009). 42, 339-341.
;
_computing_structure_refinement
;
XL, G.M. Sheldrick, Acta Cryst.
(2008). A64, 112-122
;
_computing_structure_solution
;
XS, G.M. Sheldrick, Acta Cryst.
(2008). A64, 112-122
;
_diffrn_ambient_temperature 120
_diffrn_detector 'CCD area detector'
_diffrn_detector_area_resol_mean 5.6
_diffrn_detector_type 'Bruker SMART CCD 6000 area detector'
_diffrn_measured_fraction_theta_full 1.000
_diffrn_measured_fraction_theta_max 1.000
_diffrn_measurement_device 'three-circle diffractometer'
_diffrn_measurement_device_type 'Bruker SMART CCD 6000 area detector'
_diffrn_measurement_method '\w scans'
_diffrn_radiation_monochromator graphite
_diffrn_radiation_probe x-ray
_diffrn_radiation_type MoK\a
_diffrn_radiation_wavelength 0.71073
_diffrn_radiation_xray_symbol K-L~3~
_diffrn_reflns_av_R_equivalents 0.0460
_diffrn_reflns_av_unetI/netI 0.0219
_diffrn_reflns_limit_h_max 14
_diffrn_reflns_limit_h_min -14
_diffrn_reflns_limit_k_max 16
_diffrn_reflns_limit_k_min -16
_diffrn_reflns_limit_l_max 24
_diffrn_reflns_limit_l_min -24
_diffrn_reflns_number 30328
_diffrn_reflns_theta_full 25.03
_diffrn_reflns_theta_max 25.03
_diffrn_reflns_theta_min 1.97
_diffrn_source 'sealed X-ray tube'
_diffrn_source_current 35.0
_diffrn_source_power 1.75
_diffrn_source_target Mo
_diffrn_source_voltage 50.0
_diffrn_standards_number 0
_exptl_absorpt_coefficient_mu 0.089
_exptl_absorpt_correction_type none
_exptl_crystal_colour yellow
_exptl_crystal_density_diffrn 1.276
_exptl_crystal_density_method 'not measured'
_exptl_crystal_description plate
_exptl_crystal_F_000 1408
_exptl_crystal_size_max 0.33
_exptl_crystal_size_mid 0.28
_exptl_crystal_size_min 0.1
_refine_diff_density_max 0.177
_refine_diff_density_min -0.176
_refine_diff_density_rms 0.037
_refine_ls_extinction_method none
_refine_ls_goodness_of_fit_ref 1.028
_refine_ls_hydrogen_treatment constr
_refine_ls_matrix_type full
_refine_ls_number_parameters 221
_refine_ls_number_reflns 3028
_refine_ls_number_restraints 0
_refine_ls_restrained_S_all 1.028
_refine_ls_R_factor_all 0.0480
_refine_ls_R_factor_gt 0.0355
_refine_ls_shift/su_max 0.000
_refine_ls_shift/su_mean 0.000
_refine_ls_structure_factor_coef Fsqd
_refine_ls_weighting_details 'calc w=1/[\s^2^(Fo^2^)+(0.0496P)^2^+0.8379P] where P=(Fo^2^+2Fc^2^)/3'
_refine_ls_weighting_scheme calc
_refine_ls_wR_factor_gt 0.0877
_refine_ls_wR_factor_ref 0.0941
_reflns_number_gt 2384
_reflns_number_total 3028
_reflns_threshold_expression I>2\s(I)
_cod_data_source_file c2cc31495a.txt
_cod_data_source_block 4e
_cod_database_code 7107670

loop_
_space_group_symop_id
_space_group_symop_operation_xyz
1 'x, y, z'
2 '-x+1/2, -y, z+1/2'
3 'x+1/2, -y+1/2, -z'
4 '-x, y+1/2, -z+1/2'
5 '-x, -y, -z'
6 'x-1/2, y, -z-1/2'
7 '-x-1/2, y-1/2, z'
8 'x, -y-1/2, z-1/2'

loop_
_atom_site_label
_atom_site_type_symbol
_atom_site_fract_x
_atom_site_fract_y
_atom_site_fract_z
_atom_site_U_iso_or_equiv
_atom_site_adp_type
_atom_site_occupancy
_atom_site_symmetry_multiplicity
_atom_site_calc_flag
_atom_site_refinement_flags
O1 O -0.02868(9) 0.43867(8) 0.39203(7) 0.0442(3) Uani 1 1 d .
O2 O 0.03596(9) 0.72338(8) 0.25786(5) 0.0321(3) Uani 1 1 d .
O3 O 0.08861(8) 0.73604(7) 0.40478(5) 0.0271(2) Uani 1 1 d .
O4 O 0.22472(8) 0.63176(7) 0.43586(5) 0.0254(2) Uani 1 1 d .
N1 N 0.32814(9) 0.51143(9) 0.31102(6) 0.0250(3) Uani 1 1 d .
C1 C 0.44232(12) 0.47974(11) 0.29905(7) 0.0282(3) Uani 1 1 d .
H1A H 0.4661 0.5047 0.2564 0.034 Uiso 1 1 calc R
H1B H 0.4434 0.4080 0.2968 0.034 Uiso 1 1 calc R
C2 C 0.25349(12) 0.45058(10) 0.34098(6) 0.0237(3) Uani 1 1 d .
H2 H 0.2767 0.3868 0.3520 0.028 Uiso 1 1 calc R
C3 C 0.14863(11) 0.47808(10) 0.35528(6) 0.0223(3) Uani 1 1 d .
C4 C 0.11381(11) 0.58266(10) 0.34687(7) 0.0226(3) Uani 1 1 d .
H4 H 0.0352 0.5833 0.3310 0.027 Uiso 1 1 calc R
C5 C 0.18573(12) 0.63063(10) 0.29628(7) 0.0232(3) Uani 1 1 d .
C6 C 0.28936(12) 0.59706(10) 0.28506(7) 0.0244(3) Uani 1 1 d .
H6 H 0.3376 0.6339 0.2582 0.029 Uiso 1 1 calc R
C7 C 0.06544(12) 0.40967(11) 0.37994(7) 0.0272(3) Uani 1 1 d .
C8 C 0.09251(13) 0.30427(11) 0.38848(8) 0.0335(4) Uani 1 1 d .
H8A H 0.0449 0.2767 0.4223 0.050 Uiso 1 1 calc R
H8B H 0.1708 0.2974 0.4010 0.050 Uiso 1 1 calc R
H8C H 0.0795 0.2698 0.3478 0.050 Uiso 1 1 calc R
C9 C 0.13663(13) 0.70654(10) 0.25553(7) 0.0264(3) Uani 1 1 d .
C10 C 0.20836(14) 0.76123(12) 0.20809(8) 0.0356(4) Uani 1 1 d .
H10A H 0.2221 0.7206 0.1701 0.053 Uiso 1 1 calc R
H10B H 0.2795 0.7778 0.2285 0.053 Uiso 1 1 calc R
H10C H 0.1701 0.8208 0.1949 0.053 Uiso 1 1 calc R
C11 C 0.52577(12) 0.51203(10) 0.34915(7) 0.0247(3) Uani 1 1 d .
C12 C 0.63802(12) 0.49206(11) 0.33800(8) 0.0293(3) Uani 1 1 d .
H12 H 0.6595 0.4599 0.2994 0.035 Uiso 1 1 calc R
C13 C 0.71812(13) 0.51837(12) 0.38235(8) 0.0364(4) Uani 1 1 d .
H13 H 0.7944 0.5048 0.3741 0.044 Uiso 1 1 calc R
C14 C 0.68723(14) 0.56469(12) 0.43905(9) 0.0382(4) Uani 1 1 d .
H14 H 0.7421 0.5824 0.4699 0.046 Uiso 1 1 calc R
C15 C 0.57674(14) 0.58489(12) 0.45040(8) 0.0357(4) Uani 1 1 d .
H15 H 0.5557 0.6169 0.4891 0.043 Uiso 1 1 calc R
C16 C 0.49574(13) 0.55887(11) 0.40576(8) 0.0293(4) Uani 1 1 d .
H16 H 0.4197 0.5732 0.4140 0.035 Uiso 1 1 calc R
C17 C 0.11704(12) 0.63639(10) 0.41178(7) 0.0227(3) Uani 1 1 d .
H17 H 0.0646 0.6047 0.4428 0.027 Uiso 1 1 calc R
C18 C -0.02830(13) 0.75156(12) 0.40540(8) 0.0361(4) Uani 1 1 d .
H18A H -0.0616 0.7218 0.3670 0.054 Uiso 1 1 calc R
H18B H -0.0436 0.8214 0.4053 0.054 Uiso 1 1 calc R
H18C H -0.0603 0.7222 0.4443 0.054 Uiso 1 1 calc R
C19 C 0.23240(13) 0.66445(12) 0.50133(7) 0.0322(4) Uani 1 1 d .
H19A H 0.2228 0.7350 0.5027 0.048 Uiso 1 1 calc R
H19B H 0.3056 0.6474 0.5189 0.048 Uiso 1 1 calc R
H19C H 0.1741 0.6334 0.5272 0.048 Uiso 1 1 calc R

loop_
_atom_site_aniso_label
_atom_site_aniso_U_11
_atom_site_aniso_U_22
_atom_site_aniso_U_33
_atom_site_aniso_U_23
_atom_site_aniso_U_13
_atom_site_aniso_U_12
O1 0.0241(6) 0.0312(6) 0.0774(9) 0.0095(6) 0.0107(6) 0.0002(5)
O2 0.0333(6) 0.0307(6) 0.0324(6) 0.0027(5) -0.0020(5) 0.0068(5)
O3 0.0290(6) 0.0213(5) 0.0312(6) -0.0006(4) 0.0010(4) 0.0045(4)
O4 0.0225(5) 0.0284(6) 0.0253(5) -0.0035(4) -0.0014(4) 0.0002(4)
N1 0.0211(6) 0.0252(6) 0.0288(7) -0.0009(5) 0.0026(5) 0.0011(5)
C1 0.0236(8) 0.0289(8) 0.0322(8) -0.0010(6) 0.0054(6) 0.0035(6)
C2 0.0261(8) 0.0204(7) 0.0247(7) -0.0004(6) -0.0025(6) 0.0005(6)
C3 0.0228(7) 0.0213(7) 0.0229(7) -0.0004(6) -0.0022(6) 0.0001(6)
C4 0.0196(7) 0.0218(7) 0.0264(8) 0.0002(6) -0.0014(6) -0.0012(6)
C5 0.0267(8) 0.0199(7) 0.0232(7) -0.0026(6) -0.0010(6) -0.0016(6)
C6 0.0273(8) 0.0216(7) 0.0244(7) -0.0012(6) 0.0009(6) -0.0045(6)
C7 0.0249(8) 0.0253(8) 0.0314(8) 0.0013(6) -0.0011(6) -0.0007(6)
C8 0.0336(9) 0.0245(8) 0.0425(9) 0.0049(7) 0.0032(7) -0.0016(7)
C9 0.0345(9) 0.0213(8) 0.0234(8) -0.0040(6) -0.0010(6) 0.0007(6)
C10 0.0452(10) 0.0271(9) 0.0346(9) 0.0052(7) 0.0057(8) 0.0037(7)
C11 0.0246(8) 0.0176(7) 0.0319(8) 0.0058(6) 0.0027(6) 0.0013(6)
C12 0.0270(8) 0.0247(8) 0.0363(9) 0.0071(7) 0.0059(7) 0.0045(6)
C13 0.0236(8) 0.0331(9) 0.0524(11) 0.0108(8) -0.0011(7) 0.0029(7)
C14 0.0349(9) 0.0306(9) 0.0490(11) 0.0057(8) -0.0151(8) -0.0013(7)
C15 0.0405(10) 0.0291(9) 0.0374(9) -0.0030(7) -0.0042(7) 0.0022(7)
C16 0.0262(8) 0.0252(8) 0.0366(9) 0.0008(7) 0.0013(7) 0.0031(6)
C17 0.0205(7) 0.0201(7) 0.0276(8) 0.0004(6) 0.0016(6) 0.0005(5)
C18 0.0333(9) 0.0363(9) 0.0386(10) -0.0004(7) 0.0033(7) 0.0131(7)
C19 0.0367(9) 0.0340(9) 0.0258(8) -0.0028(6) -0.0047(7) -0.0014(7)

loop_
_atom_type_symbol
_atom_type_description
_atom_type_scat_dispersion_real
_atom_type_scat_dispersion_imag
_atom_type_scat_source
C C 0.0033 0.0016 'International Tables Vol C Tables 4.2.6.8 and 6.1.1.4'
H H 0.0000 0.0000 'International Tables Vol C Tables 4.2.6.8 and 6.1.1.4'
N N 0.0061 0.0033 'International Tables Vol C Tables 4.2.6.8 and 6.1.1.4'
O O 0.0106 0.0060 'International Tables Vol C Tables 4.2.6.8 and 6.1.1.4'

loop_
_geom_angle_atom_site_label_1
_geom_angle_atom_site_label_2
_geom_angle_atom_site_label_3
_geom_angle
C18 O3 C17 112.44(11)
C17 O4 C19 112.70(11)
C2 N1 C1 120.40(12)
C2 N1 C6 118.56(12)
C6 N1 C1 120.48(12)
N1 C1 C11 114.73(12)
C3 C2 N1 122.43(13)
C2 C3 C4 120.10(13)
C2 C3 C7 122.16(13)
C7 C3 C4 117.74(12)
C3 C4 C17 110.64(11)
C5 C4 C3 109.84(11)
C5 C4 C17 112.43(11)
C6 C5 C4 119.82(13)
C6 C5 C9 121.10(13)
C9 C5 C4 118.77(12)
C5 C6 N1 122.60(13)
O1 C7 C3 119.35(13)
O1 C7 C8 119.49(14)
C3 C7 C8 121.12(13)
O2 C9 C5 120.40(13)
O2 C9 C10 119.45(13)
C5 C9 C10 120.09(13)
C12 C11 C1 118.00(13)
C16 C11 C1 123.09(13)
C16 C11 C12 118.90(14)
C13 C12 C11 120.80(15)
C12 C13 C14 119.90(15)
C15 C14 C13 119.72(15)
C14 C15 C16 120.61(16)
C11 C16 C15 120.07(14)
O3 C17 C4 111.75(11)
O4 C17 O3 107.74(11)
O4 C17 C4 108.42(11)

loop_
_geom_bond_atom_site_label_1
_geom_bond_atom_site_label_2
_geom_bond_distance
O1 C7 1.2249(18)
O2 C9 1.2320(18)
O3 C17 1.4232(16)
O3 C18 1.4204(18)
O4 C17 1.3876(17)
O4 C19 1.4318(17)
N1 C1 1.4605(18)
N1 C2 1.3758(18)
N1 C6 1.3785(19)
C1 C11 1.510(2)
C2 C3 1.348(2)
C3 C4 1.512(2)
C3 C7 1.466(2)
C4 C5 1.510(2)
C4 C17 1.5354(19)
C5 C6 1.348(2)
C5 C9 1.468(2)
C7 C8 1.500(2)
C9 C10 1.509(2)
C11 C12 1.395(2)
C11 C16 1.386(2)
C12 C13 1.379(2)
C13 C14 1.387(2)
C14 C15 1.376(2)
C15 C16 1.389(2)
